data_2225847
loop_
_publ_author_name
'Zeng, Zhuo'
'Zhong, Jun-Wen'
'Wang, Hui'
'Wang, Jin'
'Cao, Wan-Wan'

_publ_section_title
;
 3,3,4,4-Tetrafluoro-2,3,4,5-tetrahydro-1,6-benzodioxocine-8-carbaldehyde
;
_journal_coeditor_code HB5362
_journal_issue 5
_journal_name_full 'Acta Crystallographica Section E'
_journal_page_first o1137
_journal_paper_doi 10.1107/S1600536810014133
_journal_volume 66
_journal_year 2010
_chemical_formula_iupac 'C11 H8 F4 O3'
_chemical_formula_moiety 'C11 H8 F4 O3'
_chemical_formula_sum 'C11 H8 F4 O3'
_chemical_formula_weight 264.17
_chemical_name_systematic
;
3,3,4,4-Tetrafluoro-2,3,4,5-tetrahydro-1,6-benzodioxocine-8-carbaldehyde
;
_space_group_IT_number 14
_symmetry_cell_setting monoclinic
_symmetry_space_group_name_Hall '-P 2yn'
_symmetry_space_group_name_H-M 'P 1 21/n 1'
_atom_sites_solution_hydrogens geom
_atom_sites_solution_primary direct
_atom_sites_solution_secondary difmap
_audit_creation_method SHELXL-97
_cell_angle_alpha 90.00
_cell_angle_beta 104.109(15)
_cell_angle_gamma 90.00
_cell_formula_units_Z 4
_cell_length_a 9.142(5)
_cell_length_b 11.4935(14)
_cell_length_c 10.928(10)
_cell_measurement_reflns_used 733
_cell_measurement_temperature 298(2)
_cell_measurement_theta_max 20.11
_cell_measurement_theta_min 3.16
_cell_volume 1113.6(12)
_computing_cell_refinement 'SAINT (Bruker, 2000)'
_computing_data_collection 'SMART (Bruker, 2000)'
_computing_data_reduction 'SAINT (Bruker, 2000)'
_computing_molecular_graphics 'SHELXTL (Sheldrick, 2008)'
_computing_publication_material 'SHELXTL (Sheldrick, 2008)'
_computing_structure_refinement 'SHELXL97 (Sheldrick, 2008)'
_computing_structure_solution 'SHELXS97 (Sheldrick, 2008)'
_diffrn_ambient_temperature 298(2)
_diffrn_measured_fraction_theta_full 0.996
_diffrn_measured_fraction_theta_max 0.996
_diffrn_measurement_device_type 'Bruker SMART CCD'
_diffrn_measurement_method \w
_diffrn_radiation_monochromator graphite
_diffrn_radiation_source 'sealed tube'
_diffrn_radiation_type MoK\a
_diffrn_radiation_wavelength 0.71073
_diffrn_reflns_av_R_equivalents 0.0439
_diffrn_reflns_av_sigmaI/netI 0.0548
_diffrn_reflns_limit_h_max 10
_diffrn_reflns_limit_h_min -6
_diffrn_reflns_limit_k_max 13
_diffrn_reflns_limit_k_min -13
_diffrn_reflns_limit_l_max 11
_diffrn_reflns_limit_l_min -13
_diffrn_reflns_number 5552
_diffrn_reflns_theta_full 25.19
_diffrn_reflns_theta_max 25.19
_diffrn_reflns_theta_min 2.61
_exptl_absorpt_coefficient_mu 0.156
_exptl_absorpt_correction_type none
_exptl_crystal_colour colourless
_exptl_crystal_density_diffrn 1.576
_exptl_crystal_density_method 'not measured'
_exptl_crystal_description block
_exptl_crystal_F_000 536.0
_exptl_crystal_size_max 0.35
_exptl_crystal_size_mid 0.24
_exptl_crystal_size_min 0.11
_refine_diff_density_max 0.145
_refine_diff_density_min -0.149
_refine_ls_extinction_coef 0.0047(12)
_refine_ls_extinction_expression Fc^*^=kFc[1+0.001xFc^2^\l^3^/sin(2\q)]^-1/4^
_refine_ls_extinction_method 'SHELXL97 (Sheldrick, 2008)'
_refine_ls_goodness_of_fit_ref 0.966
_refine_ls_hydrogen_treatment constr
_refine_ls_matrix_type full
_refine_ls_number_parameters 164
_refine_ls_number_reflns 2000
_refine_ls_number_restraints 0
_refine_ls_restrained_S_all 0.966
_refine_ls_R_factor_all 0.1125
_refine_ls_R_factor_gt 0.0471
_refine_ls_shift/su_max 0.000
_refine_ls_shift/su_mean 0.000
_refine_ls_structure_factor_coef Fsqd
_refine_ls_weighting_details 'calc w=1/[\s^2^(Fo^2^)+(0.0490P)^2^+0.4913P] where P=(Fo^2^+2Fc^2^)/3'
_refine_ls_weighting_scheme calc
_refine_ls_wR_factor_gt 0.1062
_refine_ls_wR_factor_ref 0.1460
_reflns_number_gt 972
_reflns_number_total 2000
_reflns_threshold_expression I>2\s(I)
_cod_data_source_file hb5362.cif
_cod_data_source_block I
_cod_original_sg_symbol_H-M 'P 21/n'
_cod_database_code 2225847
_cod_database_fobs_code 2225847

loop_
_symmetry_equiv_pos_as_xyz
'x, y, z'
'-x+1/2, y+1/2, -z+1/2'
'-x, -y, -z'
'x-1/2, -y-1/2, z-1/2'

loop_
_atom_site_type_symbol
_atom_site_label
_atom_site_fract_x
_atom_site_fract_y
_atom_site_fract_z
_atom_site_U_iso_or_equiv
_atom_site_adp_type
_atom_site_calc_flag
_atom_site_refinement_flags
_atom_site_occupancy
_atom_site_disorder_assembly
_atom_site_disorder_group
F F2 0.5814(2) 0.90137(19) 0.9443(2) 0.0901(8) Uani d . 1 . .
F F4 0.9709(3) 0.8853(2) 1.0613(2) 0.1040(9) Uani d . 1 . .
F F1 0.7668(3) 0.9585(2) 0.8674(2) 0.1008(9) Uani d . 1 . .
F F3 0.7960(3) 0.9756(2) 1.1293(3) 0.1194(10) Uani d . 1 . .
C C4 0.8950(4) 0.4731(3) 1.1272(3) 0.0599(10) Uani d . 1 . .
H H4 0.9789 0.4745 1.1953 0.072 Uiso calc R 1 . .
C C7 0.6454(3) 0.4699(3) 0.9227(3) 0.0545(9) Uani d . 1 . .
H H7 0.5614 0.4689 0.8547 0.065 Uiso calc R 1 . .
C C6 0.7048(3) 0.5746(3) 0.9715(3) 0.0535(9) Uani d . 1 . .
C C5 0.8301(3) 0.5770(3) 1.0754(3) 0.0552(9) Uani d . 1 . .
C C2 0.7096(3) 0.3650(3) 0.9738(3) 0.0549(9) Uani d . 1 . .
C C3 0.8354(3) 0.3678(3) 1.0779(3) 0.0590(10) Uani d . 1 . .
H H3 0.8785 0.2986 1.1136 0.071 Uiso calc R 1 . .
C C10 0.7221(4) 0.8729(4) 0.9373(4) 0.0685(11) Uani d . 1 . .
C C8 0.8155(4) 0.7738(3) 1.1564(3) 0.0669(11) Uani d . 1 . .
H H8A 0.8542 0.7957 1.2441 0.080 Uiso calc R 1 . .
H H8B 0.7108 0.7509 1.1445 0.080 Uiso calc R 1 . .
C C1 0.6488(4) 0.2520(4) 0.9223(4) 0.0664(11) Uani d . 1 . .
H H1 0.6927 0.1853 0.9636 0.080 Uiso calc R 1 . .
C C11 0.8265(4) 0.8762(4) 1.0718(4) 0.0741(11) Uani d . 1 . .
C C9 0.7179(4) 0.7596(3) 0.8678(3) 0.0657(10) Uani d . 1 . .
H H9A 0.6716 0.7710 0.7788 0.079 Uiso calc R 1 . .
H H9B 0.8197 0.7310 0.8761 0.079 Uiso calc R 1 . .
O O2 0.9011(2) 0.6785(2) 1.1261(2) 0.0670(7) Uani d . 1 . .
O O1 0.6327(2) 0.6767(2) 0.9195(2) 0.0622(7) Uani d . 1 . .
O O3 0.5453(3) 0.2397(2) 0.8295(3) 0.0825(9) Uani d . 1 . .

loop_
_atom_site_aniso_label
_atom_site_aniso_U_11
_atom_site_aniso_U_22
_atom_site_aniso_U_33
_atom_site_aniso_U_12
_atom_site_aniso_U_13
_atom_site_aniso_U_23
F2 0.0728(15) 0.0924(18) 0.0987(18) 0.0255(13) 0.0085(12) 0.0057(14)
F4 0.0709(15) 0.112(2) 0.116(2) -0.0292(14) -0.0040(13) 0.0202(16)
F1 0.1117(19) 0.0856(18) 0.0951(19) -0.0162(14) 0.0061(14) 0.0252(14)
F3 0.157(2) 0.0757(18) 0.103(2) 0.0154(16) -0.0126(17) -0.0179(16)
C4 0.049(2) 0.073(3) 0.046(2) -0.0005(19) -0.0088(15) 0.0038(19)
C7 0.0456(19) 0.070(3) 0.0410(19) -0.0046(18) -0.0020(15) 0.0014(18)
C6 0.0420(19) 0.067(3) 0.046(2) 0.0014(17) 0.0012(16) 0.0051(18)
C5 0.0449(19) 0.065(3) 0.049(2) -0.0042(17) -0.0011(16) -0.0010(18)
C2 0.049(2) 0.065(2) 0.047(2) -0.0067(17) 0.0062(16) -0.0003(18)
C3 0.056(2) 0.065(3) 0.049(2) 0.0014(18) 0.0010(17) 0.0049(18)
C10 0.065(2) 0.070(3) 0.068(3) -0.003(2) 0.010(2) 0.013(2)
C8 0.063(2) 0.079(3) 0.052(2) -0.001(2) 0.0015(17) -0.009(2)
C1 0.064(2) 0.071(3) 0.063(2) -0.010(2) 0.012(2) -0.003(2)
C11 0.070(3) 0.071(3) 0.074(3) 0.000(2) 0.004(2) -0.009(2)
C9 0.058(2) 0.084(3) 0.049(2) 0.000(2) 0.0007(16) 0.011(2)
O2 0.0481(13) 0.0678(17) 0.0733(18) -0.0011(12) -0.0077(12) -0.0091(13)
O1 0.0472(13) 0.0663(17) 0.0647(16) 0.0009(12) -0.0025(11) 0.0115(13)
O3 0.0749(17) 0.096(2) 0.0663(18) -0.0205(16) -0.0032(14) -0.0142(15)

loop_
_atom_type_symbol
_atom_type_description
_atom_type_scat_dispersion_real
_atom_type_scat_dispersion_imag
_atom_type_scat_source
C C 0.0033 0.0016 'International Tables Vol C Tables 4.2.6.8 and 6.1.1.4'
H H 0.0000 0.0000 'International Tables Vol C Tables 4.2.6.8 and 6.1.1.4'
O O 0.0106 0.0060 'International Tables Vol C Tables 4.2.6.8 and 6.1.1.4'
F F 0.0171 0.0103 'International Tables Vol C Tables 4.2.6.8 and 6.1.1.4'

loop_
_geom_angle_atom_site_label_1
_geom_angle_atom_site_label_2
_geom_angle_atom_site_label_3
_geom_angle_site_symmetry_1
_geom_angle_site_symmetry_3
_geom_angle
_geom_angle_publ_flag
C3 C4 C5 . . 120.3(3) ?
C3 C4 H4 . . 119.8 ?
C5 C4 H4 . . 119.8 ?
C6 C7 C2 . . 120.9(3) ?
C6 C7 H7 . . 119.6 ?
C2 C7 H7 . . 119.6 ?
C7 C6 O1 . . 118.4(3) ?
C7 C6 C5 . . 119.9(3) ?
O1 C6 C5 . . 121.6(3) ?
O2 C5 C4 . . 116.7(3) ?
O2 C5 C6 . . 123.5(3) ?
C4 C5 C6 . . 119.7(3) ?
C7 C2 C3 . . 119.0(3) ?
C7 C2 C1 . . 121.8(3) ?
C3 C2 C1 . . 119.2(3) ?
C4 C3 C2 . . 120.1(3) ?
C4 C3 H3 . . 119.9 ?
C2 C3 H3 . . 119.9 ?
F2 C10 F1 . . 106.1(3) ?
F2 C10 C9 . . 109.4(3) ?
F1 C10 C9 . . 108.4(3) ?
F2 C10 C11 . . 108.5(4) ?
F1 C10 C11 . . 108.3(3) ?
C9 C10 C11 . . 115.8(3) ?
O2 C8 C11 . . 109.4(3) ?
O2 C8 H8A . . 109.8 ?
C11 C8 H8A . . 109.8 ?
O2 C8 H8B . . 109.8 ?
C11 C8 H8B . . 109.8 ?
H8A C8 H8B . . 108.3 ?
O3 C1 C2 . . 124.6(4) ?
O3 C1 H1 . . 117.7 ?
C2 C1 H1 . . 117.7 ?
F4 C11 F3 . . 106.6(3) ?
F4 C11 C8 . . 108.8(3) ?
F3 C11 C8 . . 108.5(4) ?
F4 C11 C10 . . 108.1(4) ?
F3 C11 C10 . . 108.1(3) ?
C8 C11 C10 . . 116.4(3) ?
O1 C9 C10 . . 109.0(3) ?
O1 C9 H9A . . 109.9 ?
C10 C9 H9A . . 109.9 ?
O1 C9 H9B . . 109.9 ?
C10 C9 H9B . . 109.9 ?
H9A C9 H9B . . 108.3 ?
C5 O2 C8 . . 120.5(2) ?
C6 O1 C9 . . 118.1(2) ?

loop_
_geom_bond_atom_site_label_1
_geom_bond_atom_site_label_2
_geom_bond_site_symmetry_2
_geom_bond_distance
_geom_bond_publ_flag
F2 C10 . 1.347(4) ?
F4 C11 . 1.357(4) ?
F1 C10 . 1.368(4) ?
F3 C11 . 1.365(4) ?
C4 C3 . 1.381(4) ?
C4 C5 . 1.392(4) ?
C4 H4 . 0.9300 ?
C7 C6 . 1.374(4) ?
C7 C2 . 1.397(4) ?
C7 H7 . 0.9300 ?
C6 O1 . 1.398(4) ?
C6 C5 . 1.402(4) ?
C5 O2 . 1.383(4) ?
C2 C3 . 1.407(4) ?
C2 C1 . 1.469(5) ?
C3 H3 . 0.9300 ?
C10 C9 . 1.504(5) ?
C10 C11 . 1.545(6) ?
C8 O2 . 1.432(4) ?
C8 C11 . 1.515(5) ?
C8 H8A . 0.9700 ?
C8 H8B . 0.9700 ?
C1 O3 . 1.215(4) ?
C1 H1 . 0.9300 ?
C9 O1 . 1.430(4) ?
C9 H9A . 0.9700 ?
C9 H9B . 0.9700 ?

loop_
_geom_hbond_atom_site_label_D
_geom_hbond_atom_site_label_H
_geom_hbond_atom_site_label_A
_geom_hbond_site_symmetry_A
_geom_hbond_distance_DH
_geom_hbond_distance_HA
_geom_hbond_distance_DA
_geom_hbond_angle_DHA
C3 H3 O3 4_666 0.93 2.52 3.193(5) 130
C8 H8B O3 3_667 0.97 2.43 3.343(6) 157

loop_
_geom_torsion_atom_site_label_1
_geom_torsion_atom_site_label_2
_geom_torsion_atom_site_label_3
_geom_torsion_atom_site_label_4
_geom_torsion_site_symmetry_1
_geom_torsion_site_symmetry_2
_geom_torsion_site_symmetry_3
_geom_torsion_site_symmetry_4
_geom_torsion
_geom_torsion_publ_flag
C2 C7 C6 O1 . . . . -177.7(3) ?
C2 C7 C6 C5 . . . . -1.1(5) ?
C3 C4 C5 O2 . . . . -176.8(3) ?
C3 C4 C5 C6 . . . . -0.9(5) ?
C7 C6 C5 O2 . . . . 176.6(3) ?
O1 C6 C5 O2 . . . . -6.8(5) ?
C7 C6 C5 C4 . . . . 1.0(5) ?
O1 C6 C5 C4 . . . . 177.6(3) ?
C6 C7 C2 C3 . . . . 0.9(5) ?
C6 C7 C2 C1 . . . . -179.4(3) ?
C5 C4 C3 C2 . . . . 0.8(5) ?
C7 C2 C3 C4 . . . . -0.8(5) ?
C1 C2 C3 C4 . . . . 179.5(3) ?
C7 C2 C1 O3 . . . . 3.8(6) ?
C3 C2 C1 O3 . . . . -176.6(4) ?
O2 C8 C11 F4 . . . . -41.8(4) ?
O2 C8 C11 F3 . . . . -157.5(3) ?
O2 C8 C11 C10 . . . . 80.4(4) ?
F2 C10 C11 F4 . . . . -160.5(3) ?
F1 C10 C11 F4 . . . . -45.8(4) ?
C9 C10 C11 F4 . . . . 76.1(4) ?
F2 C10 C11 F3 . . . . -45.4(5) ?
F1 C10 C11 F3 . . . . 69.2(4) ?
C9 C10 C11 F3 . . . . -168.8(3) ?
F2 C10 C11 C8 . . . . 76.9(4) ?
F1 C10 C11 C8 . . . . -168.5(3) ?
C9 C10 C11 C8 . . . . -46.5(5) ?
F2 C10 C9 O1 . . . . -48.7(4) ?
F1 C10 C9 O1 . . . . -163.9(2) ?
C11 C10 C9 O1 . . . . 74.2(4) ?
C4 C5 O2 C8 . . . . -134.3(3) ?
C6 C5 O2 C8 . . . . 49.9(5) ?
C11 C8 O2 C5 . . . . -114.5(3) ?
C7 C6 O1 C9 . . . . -121.7(3) ?
C5 C6 O1 C9 . . . . 61.7(4) ?
C10 C9 O1 C6 . . . . -120.0(3) ?

loop_
_cod_related_entry_id
_cod_related_entry_database
_cod_related_entry_code
1 ChemSpider 24744918
